data_4115298
loop_
_publ_author_name
'Daniel Stasko'
'Stephan P. Hoffmann'
'Kee-Chan Kim'
'Nathanael L. P. Fackler'
'Anna S. Larsen'
'Tatiana Drovetskaya'
'Fook S. Tham'
'Christopher A. Reed'
'Clifton E. F. Rickard'
'Peter D. W. Boyd'
'Evgenii S. Stoyanov'

_publ_section_title
;
 Molecular Structure of the Solvated Proton in Isolated Salts. Short,
 Strong, Low Barrier (SSLB) H-bonds
;
_journal_name_full 'Journal of the American Chemical Society'
_journal_page_first 13869
_journal_page_last 13876
_journal_paper_doi 10.1021/ja012671i
_journal_volume 124
_journal_year 2002
_chemical_formula_sum 'C5 H19 B11 Cl6 O2'
_chemical_formula_weight 442.81
_chemical_name_systematic
; 
 ? 
;
_space_group_IT_number 14
_symmetry_cell_setting monoclinic
_symmetry_space_group_name_Hall '-P 2yn'
_symmetry_space_group_name_H-M 'P 1 21/n 1'
_atom_sites_solution_hydrogens geom
_atom_sites_solution_primary direct
_atom_sites_solution_secondary difmap
_audit_creation_method SHELXL-97
_cell_angle_alpha 90.00
_cell_angle_beta 99.907(10)
_cell_angle_gamma 90.00
_cell_formula_units_Z 16
_cell_length_a 23.374(5)
_cell_length_b 15.107(4)
_cell_length_c 23.804(5)
_cell_measurement_reflns_used 28
_cell_measurement_temperature 170(2)
_cell_measurement_theta_max 12.46
_cell_measurement_theta_min 2.75
_cell_volume 8280(3)
_computing_cell_refinement 'Bruker XSCANS'
_computing_data_collection 'Bruker XSCANS'
_computing_data_reduction 'Bruker SHELXTL'
_computing_molecular_graphics 'Bruker SHELXTL'
_computing_publication_material 'Bruker SHELXTL'
_computing_structure_refinement 'SHELXL-97 (Sheldrick, 1997)'
_computing_structure_solution 'SHELXS-97 (Sheldrick, 1990)'
_diffrn_ambient_temperature 170(2)
_diffrn_measured_fraction_theta_full 0.990
_diffrn_measured_fraction_theta_max 0.990
_diffrn_measurement_device_type 'Bruker P4'
_diffrn_measurement_method '2\q/\w scans'
_diffrn_radiation_monochromator graphite
_diffrn_radiation_source 'Normal-focus sealed tube'
_diffrn_radiation_type MoK\a
_diffrn_radiation_wavelength 0.71073
_diffrn_reflns_av_R_equivalents 0.0500
_diffrn_reflns_av_sigmaI/netI 0.1146
_diffrn_reflns_limit_h_max 23
_diffrn_reflns_limit_h_min -1
_diffrn_reflns_limit_k_max 15
_diffrn_reflns_limit_k_min -14
_diffrn_reflns_limit_l_max 23
_diffrn_reflns_limit_l_min -23
_diffrn_reflns_number 10288
_diffrn_reflns_theta_full 20.82
_diffrn_reflns_theta_max 20.82
_diffrn_reflns_theta_min 2.20
_diffrn_standards_decay_% 42.76
_diffrn_standards_interval_count 97
_diffrn_standards_number 3
_exptl_absorpt_coefficient_mu 0.826
_exptl_absorpt_correction_type SADABS
_exptl_crystal_density_diffrn 1.421
_exptl_crystal_density_meas 0
_exptl_crystal_F_000 3552
_refine_diff_density_max 0.303
_refine_diff_density_min -0.316
_refine_diff_density_rms 0.075
_refine_ls_extinction_method none
_refine_ls_goodness_of_fit_ref 1.013
_refine_ls_hydrogen_treatment mixed
_refine_ls_matrix_type full
_refine_ls_number_parameters 961
_refine_ls_number_reflns 8577
_refine_ls_number_restraints 148
_refine_ls_restrained_S_all 1.008
_refine_ls_R_factor_all 0.1248
_refine_ls_R_factor_gt 0.0534
_refine_ls_shift/su_max 0.000
_refine_ls_shift/su_mean 0.000
_refine_ls_structure_factor_coef Fsqd
_refine_ls_weighting_details 'calc w=1/[\s^2^(Fo^2^)+(0.0328P)^2^+0.0000P] where P=(Fo^2^+2Fc^2^)/3'
_refine_ls_weighting_scheme calc
_refine_ls_wR_factor_gt 0.1025
_refine_ls_wR_factor_ref 0.1248
_reflns_number_gt 4720
_reflns_number_total 8577
_reflns_threshold_expression >2sigma(I)
_cod_data_source_file ja012671i_5.cif
_cod_data_source_block nf5
_cod_database_code 4115298

loop_
_symmetry_equiv_pos_as_xyz
'x, y, z'
'-x+1/2, y+1/2, -z+1/2'
'-x, -y, -z'
'x-1/2, -y-1/2, z-1/2'

loop_
_atom_site_label
_atom_site_type_symbol
_atom_site_fract_x
_atom_site_fract_y
_atom_site_fract_z
_atom_site_U_iso_or_equiv
_atom_site_adp_type
_atom_site_occupancy
_atom_site_symmetry_multiplicity
_atom_site_calc_flag
_atom_site_refinement_flags
_atom_site_disorder_assembly
_atom_site_disorder_group
C1A C 0.6622(3) 0.7031(5) 0.1446(4) 0.030(2) Uani 1 1 d . . .
H1A H 0.6895 0.6738 0.1834 0.036 Uiso 1 1 calc R . .
B2A B 0.6974(4) 0.7499(6) 0.0943(4) 0.027(3) Uani 1 1 d . . .
H2A H 0.7456 0.7536 0.0971 0.033 Uiso 1 1 calc R . .
B3A B 0.6593(3) 0.6479(6) 0.0813(4) 0.025(2) Uani 1 1 d . . .
H3A H 0.6824 0.5844 0.0755 0.030 Uiso 1 1 calc R . .
B4A B 0.5984(3) 0.6509(6) 0.1173(4) 0.030(2) Uani 1 1 d . . .
H4A H 0.5819 0.5894 0.1354 0.036 Uiso 1 1 calc R . .
B5A B 0.5989(3) 0.7545(6) 0.1525(4) 0.024(2) Uani 1 1 d . . .
H5A H 0.5820 0.7610 0.1936 0.029 Uiso 1 1 calc R . .
B6A B 0.6605(3) 0.8149(6) 0.1394(4) 0.025(2) Uani 1 1 d . . .
H6A H 0.6846 0.8612 0.1720 0.030 Uiso 1 1 calc R . .
B7A B 0.6514(3) 0.8358(6) 0.0653(4) 0.028(2) Uani 1 1 d . . .
B8A B 0.6508(4) 0.7331(6) 0.0291(4) 0.028(3) Uani 1 1 d . . .
B9A B 0.5878(4) 0.6716(6) 0.0432(4) 0.027(2) Uani 1 1 d . . .
B10A B 0.5524(3) 0.7380(6) 0.0871(4) 0.028(3) Uani 1 1 d . . .
B11A B 0.5908(3) 0.8387(6) 0.1016(4) 0.025(2) Uani 1 1 d . . .
B12A B 0.5833(3) 0.7885(6) 0.0331(4) 0.024(2) Uani 1 1 d . . .
Cl1A Cl 0.67767(8) 0.93609(14) 0.03729(9) 0.0422(6) Uani 1 1 d . . .
Cl2A Cl 0.67734(9) 0.72289(16) -0.03662(10) 0.0485(7) Uani 1 1 d . . .
Cl3A Cl 0.54824(8) 0.59662(14) -0.00728(9) 0.0421(6) Uani 1 1 d . . .
Cl4A Cl 0.47436(8) 0.73442(15) 0.08206(11) 0.0434(7) Uani 1 1 d . . .
Cl5A Cl 0.55407(8) 0.94243(14) 0.11082(10) 0.0451(6) Uani 1 1 d . . .
Cl6A Cl 0.53967(8) 0.83866(14) -0.02827(9) 0.0405(6) Uani 1 1 d . . .
C1B C 0.5912(3) 0.2857(6) 0.0979(4) 0.043(3) Uani 1 1 d . . .
H1B H 0.5459 0.2929 0.0738 0.052 Uiso 1 1 calc R . .
B2B B 0.6433(4) 0.2786(6) 0.0589(5) 0.038(3) Uani 1 1 d . . .
H2B H 0.6365 0.2805 0.0112 0.046 Uiso 1 1 calc R . .
B3B B 0.6222(4) 0.1853(7) 0.0951(5) 0.039(3) Uani 1 1 d . . .
H3B H 0.6016 0.1263 0.0713 0.047 Uiso 1 1 calc R . .
B4B B 0.6005(4) 0.2231(7) 0.1591(5) 0.037(3) Uani 1 1 d . . .
H4B H 0.5657 0.1884 0.1777 0.044 Uiso 1 1 calc R . .
B5B B 0.6076(4) 0.3421(7) 0.1611(5) 0.047(3) Uani 1 1 d . . .
H5B H 0.5772 0.3852 0.1806 0.056 Uiso 1 1 calc R . .
B6B B 0.6342(4) 0.3748(6) 0.0990(4) 0.037(3) Uani 1 1 d . . .
H6B H 0.6214 0.4397 0.0778 0.044 Uiso 1 1 calc R . .
B7B B 0.7051(4) 0.3288(6) 0.1020(4) 0.030(2) Uani 1 1 d . . .
B8B B 0.6972(3) 0.2106(6) 0.1003(4) 0.025(2) Uani 1 1 d . . .
B9B B 0.6692(3) 0.1764(6) 0.1617(4) 0.032(3) Uani 1 1 d . . .
B10B B 0.6598(3) 0.2745(7) 0.2018(4) 0.031(3) Uani 1 1 d . . .
B11B B 0.6812(4) 0.3674(6) 0.1656(4) 0.033(3) Uani 1 1 d . . .
B12B B 0.7206(3) 0.2666(6) 0.1669(4) 0.026(2) Uani 1 1 d . . .
Cl1B Cl 0.76112(10) 0.38130(16) 0.07284(10) 0.0566(7) Uani 1 1 d . . .
Cl2B Cl 0.74678(8) 0.14286(14) 0.06965(9) 0.0370(6) Uani 1 1 d . . .
Cl3B Cl 0.68901(8) 0.07277(14) 0.19542(9) 0.0418(6) Uani 1 1 d . . .
Cl4B Cl 0.79350(8) 0.25384(14) 0.20458(9) 0.0376(6) Uani 1 1 d . . .
Cl5B Cl 0.66993(9) 0.27208(16) 0.27965(10) 0.0481(7) Uani 1 1 d . . .
Cl6B Cl 0.71361(8) 0.46388(14) 0.20388(9) 0.0433(6) Uani 1 1 d . . .
C1C C 0.3433(3) 0.2569(6) 0.3442(4) 0.045(3) Uani 1 1 d . . .
H1C H 0.2988 0.2676 0.3189 0.054 Uiso 1 1 calc R . .
B2C B 0.3909(4) 0.3410(7) 0.3466(4) 0.040(3) Uani 1 1 d . . .
H2C H 0.3811 0.4065 0.3252 0.048 Uiso 1 1 calc R . .
B3C B 0.3608(4) 0.3123(6) 0.4064(5) 0.036(3) Uani 1 1 d . . .
H3C H 0.3314 0.3587 0.4245 0.043 Uiso 1 1 calc R . .
B4C B 0.3479(4) 0.1973(7) 0.4054(5) 0.038(3) Uani 1 1 d . . .
H4C H 0.3104 0.1680 0.4224 0.045 Uiso 1 1 calc R . .
B5C B 0.3713(4) 0.1521(7) 0.3428(4) 0.037(3) Uani 1 1 d . . .
H5C H 0.3492 0.0937 0.3195 0.044 Uiso 1 1 calc R . .
B6C B 0.3984(4) 0.2429(6) 0.3068(5) 0.039(3) Uani 1 1 d . . .
H6C H 0.3938 0.2437 0.2592 0.047 Uiso 1 1 calc R . .
B7C B 0.4594(4) 0.2884(6) 0.3510(4) 0.028(2) Uani 1 1 d . . .
B8C B 0.4365(4) 0.3339(6) 0.4132(4) 0.030(2) Uani 1 1 d . . .
B9C B 0.4092(4) 0.2419(7) 0.4509(5) 0.037(3) Uani 1 1 d . . .
B10C B 0.4174(4) 0.1436(6) 0.4115(4) 0.031(2) Uani 1 1 d . . .
B11C B 0.4476(4) 0.1720(6) 0.3494(4) 0.028(2) Uani 1 1 d . . .
B12C B 0.4704(3) 0.2271(6) 0.4152(4) 0.026(3) Uani 1 1 d . . .
Cl1C Cl 0.51902(9) 0.33600(16) 0.32292(10) 0.0515(7) Uani 1 1 d . . .
Cl2C Cl 0.47023(9) 0.42603(15) 0.45074(10) 0.0485(6) Uani 1 1 d . . .
Cl3C Cl 0.41691(10) 0.23959(15) 0.52666(11) 0.0465(7) Uani 1 1 d . . .
Cl4C Cl 0.43141(8) 0.03863(14) 0.44664(9) 0.0413(6) Uani 1 1 d . . .
Cl5C Cl 0.49371(8) 0.09886(15) 0.31947(9) 0.0429(6) Uani 1 1 d . . .
Cl6C Cl 0.54232(8) 0.20816(16) 0.45576(9) 0.0429(6) Uani 1 1 d . . .
C1D C 0.4086(3) 0.8031(5) 0.3927(4) 0.035(2) Uani 1 1 d . . .
H1D H 0.4337 0.8343 0.4320 0.042 Uiso 1 1 calc R . .
B2D B 0.4057(4) 0.8613(7) 0.3308(4) 0.034(3) Uani 1 1 d . . .
H2D H 0.4264 0.9272 0.3264 0.041 Uiso 1 1 calc R . .
B3D B 0.4475(4) 0.7615(6) 0.3442(5) 0.035(3) Uani 1 1 d . . .
H3D H 0.4960 0.7624 0.3484 0.042 Uiso 1 1 calc R . .
B4D B 0.4116(3) 0.6903(7) 0.3873(4) 0.034(3) Uani 1 1 d . . .
H4D H 0.4364 0.6449 0.4198 0.041 Uiso 1 1 calc R . .
B5D B 0.3480(4) 0.7448(6) 0.4000(5) 0.037(3) Uani 1 1 d . . .
H5D H 0.3312 0.7351 0.4409 0.045 Uiso 1 1 calc R . .
B6D B 0.3431(4) 0.8496(6) 0.3649(4) 0.033(3) Uani 1 1 d . . .
H6D H 0.3228 0.9081 0.3826 0.040 Uiso 1 1 calc R . .
B7D B 0.3370(4) 0.8304(6) 0.2905(4) 0.028(2) Uani 1 1 d . . .
B8D B 0.4015(4) 0.7761(7) 0.2784(4) 0.033(3) Uani 1 1 d . . .
B9D B 0.4049(3) 0.6714(6) 0.3131(4) 0.026(2) Uani 1 1 d . . .
B10D B 0.3435(3) 0.6623(6) 0.3471(4) 0.028(2) Uani 1 1 d . . .
B11D B 0.3023(3) 0.7590(6) 0.3330(4) 0.027(3) Uani 1 1 d . . .
B12D B 0.3372(3) 0.7147(6) 0.2790(4) 0.024(2) Uani 1 1 d . . .
Cl1D Cl 0.29496(8) 0.90450(15) 0.23947(9) 0.0436(6) Uani 1 1 d . . .
Cl2D Cl 0.43041(9) 0.79205(17) 0.21320(10) 0.0526(7) Uani 1 1 d . . .
Cl3D Cl 0.43634(8) 0.57658(15) 0.28459(10) 0.0476(6) Uani 1 1 d . . .
Cl4D Cl 0.31010(8) 0.55647(14) 0.35397(11) 0.0505(7) Uani 1 1 d . . .
Cl5D Cl 0.22333(8) 0.75714(13) 0.32601(10) 0.0378(6) Uani 1 1 d . . .
Cl6D Cl 0.29655(7) 0.66457(15) 0.21603(9) 0.0417(6) Uani 1 1 d . . .
C1" C 0.5897(4) 0.5776(7) 0.2851(4) 0.063(3) Uani 1 1 d . . .
H1"1 H 0.5648 0.5265 0.2730 0.095 Uiso 1 1 calc R . .
H1"2 H 0.6287 0.5669 0.2765 0.095 Uiso 1 1 calc R . .
H1"3 H 0.5732 0.6305 0.2647 0.095 Uiso 1 1 calc R . .
C2" C 0.5935(3) 0.5913(7) 0.3473(4) 0.054(3) Uani 1 1 d . . .
H2"1 H 0.6185 0.6431 0.3596 0.065 Uiso 1 1 calc R . .
H2"2 H 0.5544 0.6035 0.3560 0.065 Uiso 1 1 calc R . .
O3" O 0.6180(3) 0.5118(4) 0.3789(3) 0.041(2) Uani 1 1 d . . .
C4" C 0.6193(4) 0.5142(7) 0.4406(4) 0.056(3) Uani 1 1 d . . .
H4"1 H 0.6432 0.5648 0.4574 0.067 Uiso 1 1 calc R . .
H4"2 H 0.5794 0.5224 0.4485 0.067 Uiso 1 1 calc R . .
C5" C 0.6436(4) 0.4316(7) 0.4665(4) 0.074(3) Uani 1 1 d . . .
H5"1 H 0.6839 0.4254 0.4605 0.112 Uiso 1 1 calc R . .
H5"2 H 0.6206 0.3815 0.4488 0.112 Uiso 1 1 calc R . .
H5"3 H 0.6426 0.4325 0.5075 0.112 Uiso 1 1 calc R . .
C1# C 0.4118(4) 1.0732(7) 0.1665(4) 0.078(3) Uani 1 1 d . . .
H1#1 H 0.4192 1.0347 0.2001 0.117 Uiso 1 1 calc R . .
H1#2 H 0.4122 1.1352 0.1787 0.117 Uiso 1 1 calc R . .
H1#3 H 0.4420 1.0640 0.1433 0.117 Uiso 1 1 calc R . .
C2# C 0.3526(4) 1.0511(7) 0.1313(4) 0.060(3) Uani 1 1 d . . .
H2#1 H 0.3217 1.0579 0.1547 0.072 Uiso 1 1 calc R . .
H2#2 H 0.3439 1.0911 0.0979 0.072 Uiso 1 1 calc R . .
O3# O 0.3558(2) 0.9607(4) 0.1129(3) 0.0376(16) Uani 1 1 d . . .
C4# C 0.2992(3) 0.9188(6) 0.0880(3) 0.038(2) Uani 1 1 d . . .
H4#1 H 0.2703 0.9294 0.1131 0.046 Uiso 1 1 calc R . .
H4#2 H 0.2843 0.9450 0.0502 0.046 Uiso 1 1 calc R . .
C5# C 0.3084(3) 0.8230(6) 0.0822(4) 0.047(3) Uani 1 1 d . . .
H5#1 H 0.3395 0.8131 0.0601 0.071 Uiso 1 1 calc R . .
H5#2 H 0.2724 0.7956 0.0626 0.071 Uiso 1 1 calc R . .
H5#3 H 0.3193 0.7965 0.1201 0.071 Uiso 1 1 calc R . .
C1' C 0.6734(4) 0.0891(7) 0.4566(5) 0.077(4) Uani 1 1 d . . .
H1'1 H 0.7004 0.0403 0.4681 0.115 Uiso 1 1 calc R . .
H1'2 H 0.6377 0.0796 0.4722 0.115 Uiso 1 1 calc R . .
H1'3 H 0.6913 0.1451 0.4711 0.115 Uiso 1 1 calc R . .
C2' C 0.6590(4) 0.0929(7) 0.3928(5) 0.074(3) Uani 1 1 d . . .
H2'1 H 0.6319 0.1425 0.3811 0.088 Uiso 1 1 calc R . .
H2'2 H 0.6949 0.1039 0.3770 0.088 Uiso 1 1 calc R . .
O3' O 0.6323(3) 0.0093(5) 0.3698(3) 0.0508(19) Uani 1 1 d . . .
C4' C 0.6236(4) -0.0020(9) 0.3084(5) 0.087(4) Uani 1 1 d . . .
H4'1 H 0.6619 -0.0073 0.2961 0.104 Uiso 1 1 calc R . .
H4'2 H 0.6040 0.0511 0.2898 0.104 Uiso 1 1 calc R . .
C5' C 0.5888(5) -0.0802(8) 0.2896(5) 0.090(4) Uani 1 1 d . . .
H5'1 H 0.5480 -0.0682 0.2914 0.134 Uiso 1 1 calc R . .
H5'2 H 0.6024 -0.1302 0.3146 0.134 Uiso 1 1 calc R . .
H5'3 H 0.5927 -0.0946 0.2503 0.134 Uiso 1 1 calc R . .
C1* C 0.4440(4) 0.3378(8) 0.1663(6) 0.075(5) Uani 0.749(11) 1 d PDU A 1
H1*A H 0.4837 0.3167 0.1792 0.113 Uiso 0.749(11) 1 calc PR A 1
H1*B H 0.4272 0.3072 0.1310 0.113 Uiso 0.749(11) 1 calc PR A 1
H1*C H 0.4205 0.3257 0.1958 0.113 Uiso 0.749(11) 1 calc PR A 1
C2* C 0.4450(5) 0.4384(8) 0.1552(8) 0.074(5) Uani 0.749(11) 1 d PDU A 1
H2*A H 0.4597 0.4704 0.1911 0.089 Uiso 0.749(11) 1 calc PR A 1
H2*B H 0.4707 0.4519 0.1274 0.089 Uiso 0.749(11) 1 calc PR A 1
O3* O 0.3864(4) 0.4651(6) 0.1331(7) 0.050(3) Uani 0.749(11) 1 d PDU A 1
C4* C 0.3842(5) 0.5503(8) 0.1063(6) 0.074(4) Uani 0.749(11) 1 d PDU A 1
H4*A H 0.4131 0.5534 0.0804 0.088 Uiso 0.749(11) 1 calc PR A 1
H4*B H 0.3933 0.5972 0.1355 0.088 Uiso 0.749(11) 1 calc PR A 1
C5* C 0.3220(7) 0.5637(14) 0.0719(11) 0.113(7) Uani 0.749(11) 1 d PDU A 1
H5*A H 0.3197 0.6211 0.0525 0.169 Uiso 0.749(11) 1 calc PR A 1
H5*B H 0.2939 0.5621 0.0980 0.169 Uiso 0.749(11) 1 calc PR A 1
H5*C H 0.3132 0.5164 0.0436 0.169 Uiso 0.749(11) 1 calc PR A 1
C1*D C 0.4601(17) 0.444(4) 0.177(3) 0.123(19) Uani 0.251(11) 1 d PDU A 2
H1*D H 0.4953 0.4685 0.1998 0.185 Uiso 0.251(11) 1 calc PR A 2
H1*E H 0.4709 0.3989 0.1508 0.185 Uiso 0.251(11) 1 calc PR A 2
H1*F H 0.4360 0.4167 0.2019 0.185 Uiso 0.251(11) 1 calc PR A 2
C2*D C 0.4257(13) 0.519(3) 0.1418(19) 0.091(9) Uani 0.251(11) 1 d PDU A 2
H2*C H 0.4252 0.5721 0.1657 0.110 Uiso 0.251(11) 1 calc PR A 2
H2*D H 0.4442 0.5339 0.1087 0.110 Uiso 0.251(11) 1 calc PR A 2
O3*D O 0.3674(12) 0.488(2) 0.123(2) 0.062(8) Uani 0.251(11) 1 d PDU A 2
C4*D C 0.3350(16) 0.553(3) 0.087(3) 0.084(12) Uani 0.251(11) 1 d PDU A 2
H4*C H 0.3518 0.5605 0.0517 0.101 Uiso 0.251(11) 1 calc PR A 2
H4*D H 0.3364 0.6101 0.1069 0.101 Uiso 0.251(11) 1 calc PR A 2
C5*D C 0.2716(14) 0.521(3) 0.071(2) 0.110(16) Uani 0.251(11) 1 d PDU A 2
H5*D H 0.2603 0.5180 0.0298 0.165 Uiso 0.251(11) 1 calc PR A 2
H5*E H 0.2461 0.5620 0.0870 0.165 Uiso 0.251(11) 1 calc PR A 2
H5*F H 0.2681 0.4617 0.0875 0.165 Uiso 0.251(11) 1 calc PR A 2
O1W O 0.7078(2) 0.4584(4) 0.3506(2) 0.0431(15) Uani 1 1 d D . .
H1W1 H 0.704(3) 0.502(3) 0.328(2) 0.052 Uiso 1 1 d D . .
H2W1 H 0.705(3) 0.413(2) 0.329(2) 0.052 Uiso 1 1 d D . .
H3" H 0.643(3) 0.505(6) 0.370(4) 0.04(4) Uiso 1 1 d . . .
O2W O 0.4200(2) 0.9417(4) 0.0416(3) 0.0513(17) Uani 1 1 d D . .
H1W2 H 0.436(3) 0.9923(18) 0.047(4) 0.062 Uiso 1 1 d D . .
H2W2 H 0.447(2) 0.905(3) 0.052(4) 0.062 Uiso 1 1 d D . .
H3# H 0.378(3) 0.946(6) 0.089(4) 0.05(3) Uiso 1 1 d . . .
O3W O 0.5513(2) -0.0463(4) 0.4121(2) 0.0455(16) Uani 1 1 d D . .
H1W3 H 0.521(2) -0.017(4) 0.414(3) 0.055 Uiso 1 1 d D . .
H2W3 H 0.557(3) -0.078(4) 0.442(2) 0.055 Uiso 1 1 d D . .
H3' H 0.606(3) 0.000(5) 0.388(3) 0.03(3) Uiso 1 1 d . . .
O4W O 0.3249(3) 0.4553(5) 0.2040(3) 0.067(2) Uani 1 1 d D . .
H1W4 H 0.302(3) 0.412(3) 0.203(4) 0.080 Uiso 1 1 d D . .
H2W4 H 0.313(3) 0.493(4) 0.226(3) 0.080 Uiso 1 1 d D . .
H3* H 0.351(5) 0.448(7) 0.162(5) 0.11(4) Uiso 1 1 d . B 1

loop_
_atom_site_aniso_label
_atom_site_aniso_U_11
_atom_site_aniso_U_22
_atom_site_aniso_U_33
_atom_site_aniso_U_23
_atom_site_aniso_U_13
_atom_site_aniso_U_12
C1A 0.043(5) 0.023(5) 0.022(6) 0.001(4) -0.003(4) 0.003(4)
B2A 0.028(5) 0.022(6) 0.032(7) 0.007(5) 0.005(5) 0.003(4)
B3A 0.040(5) 0.012(6) 0.023(6) 0.003(5) 0.002(4) 0.002(4)
B4A 0.033(5) 0.030(7) 0.026(6) 0.007(5) 0.003(4) -0.006(4)
B5A 0.028(5) 0.027(6) 0.017(7) 0.002(5) 0.001(4) 0.003(4)
B6A 0.030(5) 0.018(6) 0.025(7) 0.002(5) -0.004(4) -0.007(4)
B7A 0.021(5) 0.033(7) 0.027(6) 0.008(5) -0.006(4) -0.014(4)
B8A 0.032(5) 0.031(7) 0.018(7) 0.000(5) -0.008(4) -0.004(4)
B9A 0.040(5) 0.021(6) 0.015(6) -0.005(5) -0.006(4) -0.006(4)
B10A 0.020(5) 0.031(7) 0.033(7) -0.003(5) 0.005(5) -0.010(4)
B11A 0.025(5) 0.024(6) 0.026(6) -0.001(5) 0.003(4) -0.004(4)
B12A 0.021(5) 0.022(6) 0.022(6) 0.001(5) -0.014(4) -0.003(4)
Cl1A 0.0351(11) 0.0377(15) 0.0478(15) 0.0159(12) -0.0100(9) -0.0143(9)
Cl2A 0.0489(13) 0.0705(19) 0.0283(15) -0.0010(13) 0.0128(11) -0.0025(12)
Cl3A 0.0527(12) 0.0339(15) 0.0367(15) -0.0140(12) -0.0006(10) -0.0113(10)
Cl4A 0.0261(11) 0.0509(16) 0.0535(18) -0.0014(13) 0.0079(11) -0.0077(10)
Cl5A 0.0381(11) 0.0271(14) 0.0646(17) -0.0123(13) -0.0065(10) 0.0049(10)
Cl6A 0.0356(11) 0.0434(15) 0.0343(14) 0.0130(12) -0.0171(9) -0.0094(10)
C1B 0.038(5) 0.035(6) 0.049(7) -0.010(5) -0.017(5) 0.002(4)
B2B 0.035(6) 0.033(7) 0.039(8) -0.003(6) -0.014(5) 0.008(5)
B3B 0.032(5) 0.023(7) 0.053(8) -0.015(6) -0.017(5) 0.001(4)
B4B 0.030(5) 0.033(7) 0.049(8) -0.006(6) 0.011(5) 0.002(5)
B5B 0.034(5) 0.051(8) 0.051(8) -0.019(6) -0.004(5) 0.004(5)
B6B 0.043(5) 0.011(6) 0.047(7) 0.001(5) -0.015(5) 0.012(4)
B7B 0.034(5) 0.022(6) 0.032(7) -0.001(5) -0.004(4) -0.004(4)
B8B 0.027(5) 0.024(6) 0.019(6) 0.002(5) -0.007(4) -0.001(4)
B9B 0.027(5) 0.021(6) 0.049(7) 0.002(5) 0.009(5) -0.002(4)
B10B 0.024(5) 0.039(7) 0.031(7) -0.004(5) 0.002(5) -0.004(4)
B11B 0.041(5) 0.016(6) 0.038(7) -0.008(5) -0.002(5) -0.002(4)
B12B 0.017(5) 0.042(7) 0.013(6) -0.003(5) -0.012(4) 0.000(4)
Cl1B 0.0719(15) 0.0489(17) 0.0484(17) 0.0084(14) 0.0085(12) -0.0227(12)
Cl2B 0.0449(12) 0.0357(15) 0.0300(14) -0.0024(11) 0.0051(10) 0.0052(10)
Cl3B 0.0505(12) 0.0321(14) 0.0449(15) 0.0109(12) 0.0142(10) 0.0038(10)
Cl4B 0.0245(10) 0.0581(17) 0.0262(14) 0.0001(11) -0.0069(9) 0.0012(9)
Cl5B 0.0559(14) 0.0565(17) 0.0344(16) -0.0069(13) 0.0146(12) -0.0019(11)
Cl6B 0.0494(12) 0.0322(15) 0.0442(15) -0.0161(12) -0.0032(10) -0.0072(10)
C1C 0.026(5) 0.050(7) 0.050(7) 0.000(5) -0.017(4) -0.002(4)
B2C 0.051(6) 0.023(7) 0.042(7) 0.010(6) -0.005(5) 0.006(5)
B3C 0.028(5) 0.029(7) 0.052(8) -0.005(6) 0.013(5) 0.011(4)
B4C 0.023(5) 0.036(7) 0.052(8) 0.003(6) 0.001(5) 0.006(4)
B5C 0.038(5) 0.025(7) 0.045(7) -0.005(6) 0.002(5) -0.007(5)
B6C 0.030(5) 0.045(8) 0.040(8) -0.001(6) 0.000(5) 0.003(5)
B7C 0.034(5) 0.025(6) 0.023(6) 0.006(5) 0.000(4) -0.009(4)
B8C 0.036(5) 0.016(6) 0.038(7) 0.000(5) 0.003(4) -0.003(4)
B9C 0.027(5) 0.048(8) 0.041(8) 0.002(6) 0.017(5) 0.000(5)
B10C 0.038(5) 0.012(6) 0.044(7) -0.003(5) 0.007(5) 0.000(4)
B11C 0.034(5) 0.026(6) 0.022(6) -0.001(5) -0.006(4) 0.001(4)
B12C 0.028(5) 0.035(7) 0.016(6) -0.006(5) 0.001(4) 0.011(4)
Cl1C 0.0523(13) 0.0586(18) 0.0461(16) 0.0032(14) 0.0160(11) -0.0154(12)
Cl2C 0.0590(13) 0.0352(15) 0.0522(16) -0.0152(13) 0.0117(11) -0.0139(11)
Cl3C 0.0701(15) 0.0375(16) 0.0364(17) -0.0037(12) 0.0215(13) 0.0060(11)
Cl4C 0.0637(13) 0.0238(14) 0.0379(14) 0.0028(11) 0.0128(11) 0.0036(10)
Cl5C 0.0528(12) 0.0453(16) 0.0310(14) -0.0029(12) 0.0089(10) 0.0138(11)
Cl6C 0.0287(11) 0.0661(18) 0.0290(14) -0.0065(13) -0.0086(10) 0.0096(11)
C1D 0.048(5) 0.032(6) 0.022(6) 0.001(5) -0.006(4) -0.008(4)
B2D 0.035(5) 0.030(7) 0.037(7) 0.005(6) 0.003(5) -0.009(5)
B3D 0.034(6) 0.045(7) 0.026(7) -0.003(5) 0.004(5) 0.000(5)
B4D 0.026(5) 0.037(7) 0.033(7) 0.008(5) -0.013(4) -0.004(4)
B5D 0.047(6) 0.031(7) 0.034(8) 0.006(6) 0.007(5) -0.003(5)
B6D 0.038(5) 0.024(6) 0.039(7) -0.006(5) 0.011(5) 0.001(4)
B7D 0.039(5) 0.015(6) 0.029(6) 0.004(5) 0.001(4) 0.005(4)
B8D 0.029(5) 0.040(7) 0.031(7) 0.003(6) 0.009(5) -0.002(5)
B9D 0.024(5) 0.025(6) 0.027(6) 0.004(5) -0.001(4) 0.008(4)
B10D 0.027(5) 0.017(6) 0.038(7) 0.007(5) -0.002(4) -0.005(4)
B11D 0.019(5) 0.028(6) 0.033(7) 0.002(5) 0.005(5) 0.009(4)
B12D 0.019(5) 0.030(6) 0.021(6) -0.006(5) -0.004(4) 0.006(4)
Cl1D 0.0435(12) 0.0492(16) 0.0395(15) 0.0205(12) 0.0105(10) 0.0145(11)
Cl2D 0.0420(12) 0.083(2) 0.0374(16) 0.0100(14) 0.0187(11) 0.0072(12)
Cl3D 0.0326(11) 0.0453(15) 0.0634(17) -0.0177(13) 0.0041(10) 0.0105(10)
Cl4D 0.0410(12) 0.0249(14) 0.086(2) 0.0093(13) 0.0126(11) -0.0036(10)
Cl5D 0.0270(11) 0.0372(15) 0.0515(17) 0.0067(12) 0.0135(11) 0.0068(9)
Cl6D 0.0302(11) 0.0526(16) 0.0366(14) -0.0197(12) -0.0106(9) 0.0098(10)
C1" 0.047(5) 0.075(8) 0.066(8) 0.022(7) 0.001(5) 0.010(5)
C2" 0.036(5) 0.063(8) 0.062(7) 0.009(6) 0.000(5) 0.017(5)
O3" 0.030(4) 0.052(5) 0.043(5) 0.000(3) 0.010(3) -0.005(3)
C4" 0.051(5) 0.077(8) 0.044(7) 0.001(6) 0.018(5) -0.012(5)
C5" 0.075(7) 0.091(10) 0.056(8) 0.022(7) 0.009(6) -0.005(6)
C1# 0.101(8) 0.081(9) 0.044(7) -0.025(7) -0.007(6) -0.027(7)
C2# 0.073(7) 0.055(8) 0.053(7) -0.014(6) 0.011(5) -0.007(5)
O3# 0.044(4) 0.036(4) 0.033(4) -0.012(3) 0.007(3) 0.000(3)
C4# 0.033(5) 0.052(7) 0.030(6) -0.001(5) 0.005(4) -0.011(4)
C5# 0.049(5) 0.049(7) 0.043(7) 0.001(5) 0.005(4) -0.009(5)
C1' 0.058(6) 0.071(9) 0.101(11) -0.024(8) 0.013(6) -0.001(6)
C2' 0.058(6) 0.057(8) 0.117(11) -0.003(8) 0.046(7) -0.014(6)
O3' 0.037(4) 0.069(6) 0.052(5) 0.009(4) 0.024(4) 0.005(3)
C4' 0.060(7) 0.153(14) 0.054(9) 0.027(9) 0.030(6) 0.038(8)
C5' 0.089(8) 0.114(12) 0.063(9) -0.030(8) 0.006(7) 0.048(8)
C1* 0.032(7) 0.134(11) 0.059(10) 0.042(11) 0.007(6) 0.016(7)
C2* 0.040(7) 0.110(10) 0.064(12) -0.032(10) -0.018(7) -0.009(8)
O3* 0.055(6) 0.045(6) 0.049(8) -0.011(5) 0.009(6) -0.008(5)
C4* 0.133(11) 0.055(9) 0.047(10) 0.005(7) 0.057(8) 0.003(9)
C5* 0.192(17) 0.087(16) 0.051(15) 0.025(11) -0.003(13) 0.034(14)
C1*D 0.09(3) 0.15(3) 0.13(4) -0.05(3) -0.01(3) 0.04(3)
C2*D 0.103(15) 0.097(19) 0.079(19) -0.018(18) 0.030(16) -0.012(16)
O3*D 0.096(15) 0.052(18) 0.042(17) 0.016(14) 0.023(15) 0.000(14)
C4*D 0.15(2) 0.04(2) 0.06(3) 0.002(18) 0.03(2) 0.05(2)
C5*D 0.16(2) 0.10(4) 0.05(3) 0.04(3) -0.03(3) 0.04(3)
O1W 0.045(3) 0.044(4) 0.039(4) -0.009(3) 0.005(3) 0.007(3)
O2W 0.037(3) 0.048(4) 0.069(5) 0.005(4) 0.008(3) 0.011(3)
O3W 0.044(3) 0.052(5) 0.041(4) 0.016(3) 0.009(3) 0.004(3)
O4W 0.073(4) 0.049(5) 0.089(6) -0.007(4) 0.044(4) -0.026(4)

loop_
_atom_type_symbol
_atom_type_description
_atom_type_scat_dispersion_real
_atom_type_scat_dispersion_imag
_atom_type_scat_source
C C 0.0033 0.0016 'International Tables Vol C Tables 4.2.6.8 and 6.1.1.4'
H H 0.0000 0.0000 'International Tables Vol C Tables 4.2.6.8 and 6.1.1.4'
B B 0.0013 0.0007 'International Tables Vol C Tables 4.2.6.8 and 6.1.1.4'
O O 0.0106 0.0060 'International Tables Vol C Tables 4.2.6.8 and 6.1.1.4'
Cl Cl 0.1484 0.1585 'International Tables Vol C Tables 4.2.6.8 and 6.1.1.4'

loop_
_geom_angle_atom_site_label_1
_geom_angle_atom_site_label_2
_geom_angle_atom_site_label_3
_geom_angle
B6A C1A B5A 62.9(5)
B6A C1A B4A 115.0(6)
B5A C1A B4A 62.4(5)
B6A C1A B3A 115.1(6)
B5A C1A B3A 114.4(6)
B4A C1A B3A 62.8(5)
B6A C1A B2A 63.0(5)
B5A C1A B2A 114.6(6)
B4A C1A B2A 114.6(7)
B3A C1A B2A 62.6(5)
C1A B2A B7A 104.3(6)
C1A B2A B8A 105.0(6)
B7A B2A B8A 60.8(5)
C1A B2A B3A 58.6(5)
B7A B2A B3A 108.6(6)
B8A B2A B3A 60.3(5)
C1A B2A B6A 57.9(5)
B7A B2A B6A 60.1(5)
B8A B2A B6A 108.8(6)
B3A B2A B6A 107.6(6)
C1A B3A B8A 104.2(6)
C1A B3A B2A 58.8(5)
B8A B3A B2A 59.1(5)
C1A B3A B4A 58.6(5)
B8A B3A B4A 108.4(6)
B2A B3A B4A 108.1(6)
C1A B3A B9A 103.9(6)
B8A B3A B9A 61.3(5)
B2A B3A B9A 108.0(6)
B4A B3A B9A 59.2(5)
C1A B4A B9A 105.0(6)
C1A B4A B5A 58.7(5)
B9A B4A B5A 107.6(7)
C1A B4A B10A 103.9(6)
B9A B4A B10A 59.4(5)
B5A B4A B10A 59.4(5)
C1A B4A B3A 58.6(5)
B9A B4A B3A 60.7(5)
B5A B4A B3A 107.9(6)
B10A B4A B3A 107.6(6)
C1A B5A B11A 104.3(6)
C1A B5A B10A 104.7(6)
B11A B5A B10A 60.7(5)
C1A B5A B4A 58.9(4)
B11A B5A B4A 108.9(7)
B10A B5A B4A 60.3(5)
C1A B5A B6A 58.1(5)
B11A B5A B6A 59.9(5)
B10A B5A B6A 108.3(7)
B4A B5A B6A 108.1(6)
C1A B6A B11A 104.4(6)
C1A B6A B7A 104.3(6)
B11A B6A B7A 60.7(5)
C1A B6A B5A 59.0(5)
B11A B6A B5A 59.1(5)
B7A B6A B5A 107.7(6)
C1A B6A B2A 59.1(5)
B11A B6A B2A 107.8(7)
B7A B6A B2A 59.0(5)
B5A B6A B2A 108.2(6)
B2A B7A B6A 60.8(5)
B2A B7A B8A 59.8(5)
B6A B7A B8A 108.6(7)
B2A B7A B11A 108.1(6)
B6A B7A B11A 59.3(5)
B8A B7A B11A 108.5(6)
B2A B7A B12A 108.3(6)
B6A B7A B12A 107.5(6)
B8A B7A B12A 60.8(5)
B11A B7A B12A 59.7(5)
B2A B7A Cl1A 123.0(5)
B6A B7A Cl1A 121.8(6)
B8A B7A Cl1A 122.0(6)
B11A B7A Cl1A 120.5(6)
B12A B7A Cl1A 120.7(6)
B2A B8A B7A 59.4(5)
B2A B8A B3A 60.5(5)
B7A B8A B3A 107.6(7)
B2A B8A Cl2A 122.2(6)
B7A B8A Cl2A 121.8(6)
B3A B8A Cl2A 122.5(6)
B2A B8A B12A 107.5(7)
B7A B8A B12A 60.1(5)
B3A B8A B12A 107.0(6)
Cl2A B8A B12A 121.7(6)
B2A B8A B9A 107.9(7)
B7A B8A B9A 107.2(6)
B3A B8A B9A 59.8(5)
Cl2A B8A B9A 122.1(6)
B12A B8A B9A 58.9(5)
B10A B9A B4A 60.4(5)
B10A B9A B12A 59.5(5)
B4A B9A B12A 107.8(6)
B10A B9A Cl3A 121.3(6)
B4A B9A Cl3A 121.7(6)
B12A B9A Cl3A 121.7(6)
B10A B9A B3A 107.9(6)
B4A B9A B3A 60.1(5)
B12A B9A B3A 107.1(6)
Cl3A B9A B3A 122.8(6)
B10A B9A B8A 107.4(6)
B4A B9A B8A 107.3(6)
B12A B9A B8A 60.0(5)
Cl3A B9A B8A 122.7(6)
B3A B9A B8A 58.9(5)
B9A B10A B12A 61.0(5)
B9A B10A B5A 109.0(6)
B12A B10A B5A 108.5(6)
B9A B10A B11A 109.3(6)
B12A B10A B11A 60.7(5)
B5A B10A B11A 59.3(5)
B9A B10A B4A 60.2(5)
B12A B10A B4A 108.8(6)
B5A B10A B4A 60.3(5)
B11A B10A B4A 107.8(6)
B9A B10A Cl4A 121.2(6)
B12A B10A Cl4A 120.2(6)
B5A B10A Cl4A 121.7(6)
B11A B10A Cl4A 120.7(6)
B4A B10A Cl4A 122.6(6)
B5A B11A B6A 61.0(5)
B5A B11A B10A 60.0(5)
B6A B11A B10A 108.6(6)
B5A B11A B12A 107.9(7)
B6A B11A B12A 108.6(6)
B10A B11A B12A 59.2(5)
B5A B11A B7A 108.6(6)
B6A B11A B7A 60.0(5)
B10A B11A B7A 107.6(6)
B12A B11A B7A 60.4(5)
B5A B11A Cl5A 122.8(6)
B6A B11A Cl5A 122.0(6)
B10A B11A Cl5A 122.0(5)
B12A B11A Cl5A 120.2(6)
B7A B11A Cl5A 120.7(6)
B10A B12A B11A 60.1(5)
B10A B12A B9A 59.5(5)
B11A B12A B9A 107.7(6)
B10A B12A B7A 107.9(6)
B11A B12A B7A 59.9(5)
B9A B12A B7A 108.0(6)
B10A B12A Cl6A 122.0(5)
B11A B12A Cl6A 121.1(6)
B9A B12A Cl6A 122.6(6)
B7A B12A Cl6A 121.1(6)
B10A B12A B8A 108.2(6)
B11A B12A B8A 107.3(6)
B9A B12A B8A 61.0(5)
B7A B12A B8A 59.1(5)
Cl6A B12A B8A 122.1(6)
B2B C1B B6B 64.2(6)
B2B C1B B3B 63.7(6)
B6B C1B B3B 117.5(6)
B2B C1B B5B 116.7(6)
B6B C1B B5B 62.9(6)
B3B C1B B5B 116.7(7)
B2B C1B B4B 116.2(6)
B6B C1B B4B 116.1(7)
B3B C1B B4B 63.0(6)
B5B C1B B4B 63.4(6)
C1B B2B B3B 59.0(6)
C1B B2B B6B 58.5(5)
B3B B2B B6B 108.8(8)
C1B B2B B8B 104.2(7)
B3B B2B B8B 60.1(5)
B6B B2B B8B 108.3(7)
C1B B2B B7B 104.5(7)
B3B B2B B7B 108.9(7)
B6B B2B B7B 60.3(5)
B8B B2B B7B 60.3(5)
C1B B3B B2B 57.3(5)
C1B B3B B9B 103.7(7)
B2B B3B B9B 108.4(6)
C1B B3B B8B 103.2(6)
B2B B3B B8B 60.5(5)
B9B B3B B8B 60.2(5)
C1B B3B B4B 59.4(5)
B2B B3B B4B 107.8(7)
B9B B3B B4B 58.8(5)
B8B B3B B4B 107.1(7)
C1B B4B B9B 103.5(7)
C1B B4B B10B 102.7(7)
B9B B4B B10B 61.8(5)
C1B B4B B3B 57.6(5)
B9B B4B B3B 60.3(5)
B10B B4B B3B 108.9(6)
C1B B4B B5B 58.1(5)
B9B B4B B5B 108.8(6)
B10B B4B B5B 59.0(5)
B3B B4B B5B 107.6(7)
C1B B5B B11B 103.3(7)
C1B B5B B10B 103.0(7)
B11B B5B B10B 60.6(5)
C1B B5B B6B 57.5(5)
B11B B5B B6B 60.4(6)
B10B B5B B6B 108.3(7)
C1B B5B B4B 58.5(6)
B11B B5B B4B 107.7(7)
B10B B5B B4B 59.1(5)
B6B B5B B4B 107.5(7)
C1B B6B B11B 104.0(7)
C1B B6B B2B 57.3(5)
B11B B6B B2B 108.5(6)
C1B B6B B5B 59.5(6)
B11B B6B B5B 59.2(5)
B2B B6B B5B 108.2(7)
C1B B6B B7B 103.7(6)
B11B B6B B7B 60.7(5)
B2B B6B B7B 60.4(5)
B5B B6B B7B 108.4(7)
Cl1B B7B B6B 123.6(6)
Cl1B B7B B2B 122.9(7)
B6B B7B B2B 59.4(5)
Cl1B B7B B12B 121.3(5)
B6B B7B B12B 106.7(6)
B2B B7B B12B 107.2(6)
Cl1B B7B B8B 121.1(6)
B6B B7B B8B 107.2(6)
B2B B7B B8B 59.7(5)
B12B B7B B8B 60.2(5)
Cl1B B7B B11B 122.8(6)
B6B B7B B11B 59.1(5)
B2B B7B B11B 106.4(6)
B12B B7B B11B 59.4(5)
B8B B7B B11B 107.2(6)
B3B B8B B9B 59.7(5)
B3B B8B B2B 59.4(5)
B9B B8B B2B 107.2(6)
B3B B8B Cl2B 123.2(6)
B9B B8B Cl2B 121.6(6)
B2B B8B Cl2B 123.3(6)
B3B B8B B7B 108.2(6)
B9B B8B B7B 108.7(6)
B2B B8B B7B 60.0(5)
Cl2B B8B B7B 120.4(5)
B3B B8B B12B 108.0(6)
B9B B8B B12B 60.7(5)
B2B B8B B12B 107.1(7)
Cl2B B8B B12B 120.5(5)
B7B B8B B12B 59.8(5)
B4B B9B B3B 60.9(6)
B4B B9B B8B 108.7(7)
B3B B9B B8B 60.1(5)
B4B B9B Cl3B 122.5(6)
B3B B9B Cl3B 122.9(6)
B8B B9B Cl3B 121.4(6)
B4B B9B B10B 59.3(5)
B3B B9B B10B 107.5(6)
B8B B9B B10B 107.0(6)
Cl3B B9B B10B 122.1(7)
B4B B9B B12B 107.1(6)
B3B B9B B12B 107.8(7)
B8B B9B B12B 60.1(5)
Cl3B B9B B12B 120.8(6)
B10B B9B B12B 58.8(5)
B5B B10B B4B 62.0(6)
B5B B10B B11B 59.6(5)
B4B B10B B11B 109.3(7)
B5B B10B B12B 108.6(7)
B4B B10B B12B 108.4(7)
B11B B10B B12B 60.4(5)
B5B B10B B9B 108.9(7)
B4B B10B B9B 58.8(5)
B11B B10B B9B 109.0(7)
B12B B10B B9B 60.9(5)
B5B B10B Cl5B 122.0(6)
B4B B10B Cl5B 122.0(6)
B11B B10B Cl5B 121.0(6)
B12B B10B Cl5B 120.1(5)
B9B B10B Cl5B 121.1(6)
B5B B11B B10B 59.8(6)
B5B B11B B6B 60.4(6)
B10B B11B B6B 107.7(6)
B5B B11B B12B 108.4(7)
B10B B11B B12B 60.0(5)
B6B B11B B12B 108.1(7)
B5B B11B B7B 108.9(7)
B10B B11B B7B 108.0(7)
B6B B11B B7B 60.2(5)
B12B B11B B7B 60.1(5)
B5B B11B Cl6B 121.8(6)
B10B B11B Cl6B 121.4(7)
B6B B11B Cl6B 122.7(6)
B12B B11B Cl6B 120.6(6)
B7B B11B Cl6B 121.4(6)
B10B B12B B11B 59.7(5)
B10B B12B B7B 108.1(6)
B11B B12B B7B 60.5(5)
B10B B12B Cl4B 122.8(6)
B11B B12B Cl4B 123.1(6)
B7B B12B Cl4B 121.4(6)
B10B B12B B8B 107.4(6)
B11B B12B B8B 108.0(6)
B7B B12B B8B 60.0(5)
Cl4B B12B B8B 120.6(6)
B10B B12B B9B 60.3(5)
B11B B12B B9B 107.9(6)
B7B B12B B9B 107.6(6)
Cl4B B12B B9B 121.1(6)
B8B B12B B9B 59.2(5)
B2C C1C B3C 62.4(6)
B2C C1C B4C 115.2(7)
B3C C1C B4C 62.7(6)
B2C C1C B6C 63.7(5)
B3C C1C B6C 115.4(6)
B4C C1C B6C 116.1(7)
B2C C1C B5C 116.4(6)
B3C C1C B5C 116.0(7)
B4C C1C B5C 63.8(6)
B6C C1C B5C 63.2(5)
C1C B2C B3C 59.0(6)
C1C B2C B8C 106.3(7)
B3C B2C B8C 61.0(5)
C1C B2C B7C 104.4(7)
B3C B2C B7C 109.1(7)
B8C B2C B7C 61.2(5)
C1C B2C B6C 58.6(5)
B3C B2C B6C 108.5(7)
B8C B2C B6C 109.3(7)
B7C B2C B6C 59.3(5)
C1C B3C B2C 58.6(5)
C1C B3C B4C 58.9(5)
B2C B3C B4C 108.9(7)
C1C B3C B9C 105.1(7)
B2C B3C B9C 109.4(6)
B4C B3C B9C 60.3(5)
C1C B3C B8C 105.0(6)
B2C B3C B8C 59.7(5)
B4C B3C B8C 110.3(6)
B9C B3C B8C 62.1(5)
C1C B4C B3C 58.4(6)
C1C B4C B9C 104.3(7)
B3C B4C B9C 59.9(5)
C1C B4C B10C 103.4(7)
B3C B4C B10C 107.1(6)
B9C B4C B10C 60.0(5)
C1C B4C B5C 58.5(6)
B3C B4C B5C 108.0(7)
B9C B4C B5C 108.7(6)
B10C B4C B5C 59.9(5)
C1C B5C B11C 102.8(6)
C1C B5C B6C 58.0(5)
B11C B5C B6C 58.9(5)
C1C B5C B10C 102.6(7)
B11C B5C B10C 60.1(5)
B6C B5C B10C 106.5(7)
C1C B5C B4C 57.6(5)
B11C B5C B4C 107.6(7)
B6C B5C B4C 106.7(7)
B10C B5C B4C 59.8(5)
C1C B6C B7C 104.3(7)
C1C B6C B11C 104.7(7)
B7C B6C B11C 60.7(5)
C1C B6C B2C 57.7(5)
B7C B6C B2C 60.1(5)
B11C B6C B2C 108.3(7)
C1C B6C B5C 58.9(5)
B7C B6C B5C 109.3(7)
B11C B6C B5C 60.5(5)
B2C B6C B5C 107.9(8)
B6C B7C B12C 107.1(7)
B6C B7C B2C 60.6(5)
B12C B7C B2C 106.2(6)
B6C B7C B11C 59.6(5)
B12C B7C B11C 60.0(5)
B2C B7C B11C 107.9(6)
B6C B7C B8C 108.4(6)
B12C B7C B8C 60.4(5)
B2C B7C B8C 58.8(5)
B11C B7C B8C 109.2(6)
B6C B7C Cl1C 122.4(7)
B12C B7C Cl1C 121.7(6)
B2C B7C Cl1C 123.3(6)
B11C B7C Cl1C 121.0(6)
B8C B7C Cl1C 120.9(6)
B2C B8C Cl2C 123.9(7)
B2C B8C B3C 59.3(5)
Cl2C B8C B3C 122.8(6)
B2C B8C B12C 106.0(7)
Cl2C B8C B12C 122.6(6)
B3C B8C B12C 105.4(6)
B2C B8C B7C 59.9(5)
Cl2C B8C B7C 123.3(6)
B3C B8C B7C 106.7(7)
B12C B8C B7C 59.0(5)
B2C B8C B9C 106.3(7)
Cl2C B8C B9C 121.0(7)
B3C B8C B9C 58.7(5)
B12C B8C B9C 59.5(5)
B7C B8C B9C 107.0(6)
B3C B9C B4C 59.8(6)
B3C B9C Cl3C 124.2(6)
B4C B9C Cl3C 122.8(6)
B3C B9C B10C 107.5(7)
B4C B9C B10C 60.7(5)
Cl3C B9C B10C 121.0(7)
B3C B9C B12C 105.7(7)
B4C B9C B12C 106.7(7)
Cl3C B9C B12C 121.7(6)
B10C B9C B12C 58.8(5)
B3C B9C B8C 59.3(5)
B4C B9C B8C 107.6(7)
Cl3C B9C B8C 122.0(7)
B10C B9C B8C 107.2(7)
B12C B9C B8C 59.3(5)
B12C B10C B9C 61.0(5)
B12C B10C B4C 107.4(6)
B9C B10C B4C 59.4(5)
B12C B10C B11C 59.9(5)
B9C B10C B11C 109.1(6)
B4C B10C B11C 107.7(7)
B12C B10C Cl4C 122.6(6)
B9C B10C Cl4C 121.1(7)
B4C B10C Cl4C 121.7(6)
B11C B10C Cl4C 121.8(6)
B12C B10C B5C 107.6(7)
B9C B10C B5C 108.5(7)
B4C B10C B5C 60.3(5)
B11C B10C B5C 59.7(5)
Cl4C B10C B5C 121.2(6)
B6C B11C Cl5C 122.0(6)
B6C B11C B12C 106.9(7)
Cl5C B11C B12C 122.4(5)
B6C B11C B7C 59.6(5)
Cl5C B11C B7C 121.4(6)
B12C B11C B7C 59.7(5)
B6C B11C B5C 60.5(5)
Cl5C B11C B5C 121.7(6)
B12C B11C B5C 107.4(6)
B7C B11C B5C 108.4(6)
B6C B11C B10C 107.9(6)
Cl5C B11C B10C 122.2(6)
B12C B11C B10C 59.0(5)
B7C B11C B10C 107.4(6)
B5C B11C B10C 60.3(5)
B10C B12C B7C 109.6(7)
B10C B12C B11C 61.1(5)
B7C B12C B11C 60.3(5)
B10C B12C B8C 109.9(6)
B7C B12C B8C 60.6(5)
B11C B12C B8C 109.6(6)
B10C B12C B9C 60.2(5)
B7C B12C B9C 109.6(6)
B11C B12C B9C 109.5(6)
B8C B12C B9C 61.1(5)
B10C B12C Cl6C 119.7(6)
B7C B12C Cl6C 121.8(6)
B11C B12C Cl6C 120.4(5)
B8C B12C Cl6C 121.4(6)
B9C B12C Cl6C 120.6(6)
B5D C1D B2D 116.5(7)
B5D C1D B6D 63.1(5)
B2D C1D B6D 63.6(5)
B5D C1D B3D 115.4(7)
B2D C1D B3D 63.5(5)
B6D C1D B3D 115.8(7)
B5D C1D B4D 62.5(5)
B2D C1D B4D 116.4(7)
B6D C1D B4D 115.2(6)
B3D C1D B4D 63.2(5)
C1D B2D B8D 102.8(7)
C1D B2D B7D 103.1(6)
B8D B2D B7D 60.0(5)
C1D B2D B3D 58.3(5)
B8D B2D B3D 58.7(5)
B7D B2D B3D 106.7(7)
C1D B2D B6D 58.3(5)
B8D B2D B6D 107.0(6)
B7D B2D B6D 59.3(5)
B3D B2D B6D 107.3(7)
C1D B3D B8D 103.9(6)
C1D B3D B9D 103.8(6)
B8D B3D B9D 60.6(5)
C1D B3D B4D 58.5(5)
B8D B3D B4D 108.1(6)
B9D B3D B4D 59.6(5)
C1D B3D B2D 58.2(5)
B8D B3D B2D 60.3(5)
B9D B3D B2D 108.7(6)
B4D B3D B2D 108.1(6)
C1D B4D B10D 103.6(6)
C1D B4D B5D 58.5(5)
B10D B4D B5D 59.9(5)
C1D B4D B9D 103.7(7)
B10D B4D B9D 60.1(5)
B5D B4D B9D 108.2(6)
C1D B4D B3D 58.3(5)
B10D B4D B3D 107.6(7)
B5D B4D B3D 108.0(7)
B9D B4D B3D 59.7(5)
C1D B5D B10D 104.0(7)
C1D B5D B4D 59.0(5)
B10D B5D B4D 59.9(5)
C1D B5D B11D 103.2(7)
B10D B5D B11D 59.3(6)
B4D B5D B11D 107.2(7)
C1D B5D B6D 58.7(5)
B10D B5D B6D 107.6(8)
B4D B5D B6D 108.7(7)
B11D B5D B6D 59.4(5)
C1D B6D B11D 103.2(6)
C1D B6D B7D 103.4(6)
B11D B6D B7D 59.9(5)
C1D B6D B5D 58.2(5)
B11D B6D B5D 59.9(6)
B7D B6D B5D 108.0(7)
C1D B6D B2D 58.1(5)
B11D B6D B2D 107.7(7)
B7D B6D B2D 60.0(5)
B5D B6D B2D 107.9(6)
B11D B7D B12D 59.9(5)
B11D B7D B6D 59.8(5)
B12D B7D B6D 108.3(7)
B11D B7D B8D 107.2(6)
B12D B7D B8D 59.7(5)
B6D B7D B8D 108.1(6)
B11D B7D B2D 108.1(7)
B12D B7D B2D 108.4(6)
B6D B7D B2D 60.7(5)
B8D B7D B2D 60.0(5)
B11D B7D Cl1D 120.8(5)
B12D B7D Cl1D 121.5(6)
B6D B7D Cl1D 120.6(6)
B8D B7D Cl1D 123.4(6)
B2D B7D Cl1D 122.1(6)
B3D B8D B12D 108.5(7)
B3D B8D B9D 60.2(5)
B12D B8D B9D 60.0(5)
B3D B8D B7D 108.6(7)
B12D B8D B7D 59.7(5)
B9D B8D B7D 107.7(6)
B3D B8D B2D 61.0(6)
B12D B8D B2D 108.5(6)
B9D B8D B2D 108.9(7)
B7D B8D B2D 60.1(5)
B3D B8D Cl2D 121.3(6)
B12D B8D Cl2D 121.3(7)
B9D B8D Cl2D 121.5(6)
B7D B8D Cl2D 121.9(6)
B2D B8D Cl2D 121.3(6)
B10D B9D B4D 59.7(5)
B10D B9D B12D 60.5(5)
B4D B9D B12D 108.4(6)
B10D B9D B3D 108.1(7)
B4D B9D B3D 60.8(5)
B12D B9D B3D 107.5(6)
B10D B9D B8D 107.9(6)
B4D B9D B8D 108.0(7)
B12D B9D B8D 59.7(5)
B3D B9D B8D 59.2(5)
B10D B9D Cl3D 121.8(6)
B4D B9D Cl3D 122.3(6)
B12D B9D Cl3D 120.9(6)
B3D B9D Cl3D 122.2(5)
B8D B9D Cl3D 121.5(6)
B11D B10D B4D 108.6(7)
B11D B10D B5D 60.6(6)
B4D B10D B5D 60.3(5)
B11D B10D B9D 108.0(6)
B4D B10D B9D 60.1(5)
B5D B10D B9D 108.5(6)
B11D B10D B12D 59.9(5)
B4D B10D B12D 108.2(6)
B5D B10D B12D 108.6(7)
B9D B10D B12D 59.8(5)
B11D B10D Cl4D 121.8(5)
B4D B10D Cl4D 122.0(6)
B5D B10D Cl4D 122.5(6)
B9D B10D Cl4D 120.6(6)
B12D B10D Cl4D 120.5(6)
B10D B11D B6D 109.1(6)
B10D B11D B7D 109.2(6)
B6D B11D B7D 60.4(5)
B10D B11D B12D 61.1(5)
B6D B11D B12D 108.9(6)
B7D B11D B12D 60.1(5)
B10D B11D B5D 60.0(5)
B6D B11D B5D 60.6(5)
B7D B11D B5D 108.9(6)
B12D B11D B5D 109.1(6)
B10D B11D Cl5D 121.2(6)
B6D B11D Cl5D 120.9(6)
B7D B11D Cl5D 120.9(6)
B12D B11D Cl5D 120.9(6)
B5D B11D Cl5D 121.5(6)
B11D B12D B8D 107.9(6)
B11D B12D B7D 59.9(5)
B8D B12D B7D 60.6(5)
B11D B12D B9D 107.1(6)
B8D B12D B9D 60.3(5)
B7D B12D B9D 108.7(6)
B11D B12D B10D 59.0(5)
B8D B12D B10D 107.7(6)
B7D B12D B10D 107.5(6)
B9D B12D B10D 59.6(5)
B11D B12D Cl6D 121.5(5)
B8D B12D Cl6D 122.8(6)
B7D B12D Cl6D 122.0(6)
B9D B12D Cl6D 121.8(6)
B10D B12D Cl6D 121.2(6)
O3" C2" C1" 110.3(8)
C4" O3" C2" 115.4(7)
C5" C4" O3" 109.9(8)
O3# C2# C1# 106.6(8)
C2# O3# C4# 115.7(6)
C5# C4# O3# 108.7(6)
O3' C2' C1' 110.5(9)
C4' O3' C2' 116.9(9)
O3' C4' C5' 112.1(10)
O3* C2* C1* 107.4(8)
C4* O3* C2* 112.0(8)
O3* C4* C5* 108.0(8)
O3*D C2*D C1*D 108.0(10)
C4*D O3*D C2*D 109.9(11)
O3*D C4*D C5*D 108.5(10)

loop_
_geom_bond_atom_site_label_1
_geom_bond_atom_site_label_2
_geom_bond_distance
C1A B6A 1.695(12)
C1A B5A 1.711(11)
C1A B4A 1.714(11)
C1A B3A 1.713(12)
C1A B2A 1.716(12)
B2A B7A 1.749(13)
B2A B8A 1.756(14)
B2A B3A 1.781(12)
B2A B6A 1.782(13)
B3A B8A 1.778(13)
B3A B4A 1.785(11)
B3A B9A 1.795(12)
B4A B9A 1.768(12)
B4A B5A 1.774(13)
B4A B10A 1.772(13)
B5A B11A 1.744(13)
B5A B10A 1.757(13)
B5A B6A 1.778(11)
B6A B11A 1.758(11)
B6A B7A 1.770(13)
B7A B8A 1.773(13)
B7A B11A 1.783(11)
B7A B12A 1.792(11)
B7A Cl1A 1.805(9)
B8A Cl2A 1.785(10)
B8A B12A 1.803(12)
B8A B9A 1.821(12)
B9A B10A 1.755(13)
B9A B12A 1.782(13)
B9A Cl3A 1.789(9)
B10A B12A 1.755(13)
B10A B11A 1.770(12)
B10A Cl4A 1.807(8)
B11A B12A 1.780(13)
B11A Cl5A 1.819(9)
B12A Cl6A 1.798(9)
C1B B2B 1.656(13)
C1B B6B 1.677(12)
C1B B3B 1.688(12)
C1B B5B 1.713(13)
C1B B4B 1.720(14)
B2B B3B 1.766(15)
B2B B6B 1.771(14)
B2B B8B 1.785(13)
B2B B7B 1.789(12)
B3B B9B 1.771(14)
B3B B8B 1.778(12)
B3B B4B 1.782(14)
B4B B9B 1.744(12)
B4B B10B 1.753(13)
B4B B5B 1.805(15)
B5B B11B 1.748(12)
B5B B10B 1.751(14)
B5B B6B 1.769(15)
B6B B11B 1.769(13)
B6B B7B 1.787(12)
B7B Cl1B 1.771(9)
B7B B12B 1.791(13)
B7B B8B 1.794(13)
B7B B11B 1.798(13)
B8B B9B 1.780(13)
B8B Cl2B 1.792(9)
B8B B12B 1.798(13)
B9B Cl3B 1.784(10)
B9B B10B 1.797(14)
B9B B12B 1.808(12)
B10B B11B 1.764(14)
B10B B12B 1.770(12)
B10B Cl5B 1.827(11)
B11B B12B 1.777(13)
B11B Cl6B 1.815(9)
B12B Cl4B 1.794(8)
C1C B2C 1.683(12)
C1C B3C 1.689(13)
C1C B4C 1.700(14)
C1C B6C 1.700(13)
C1C B5C 1.716(13)
B2C B3C 1.747(14)
B2C B8C 1.754(13)
B2C B7C 1.774(12)
B2C B6C 1.784(14)
B3C B4C 1.764(14)
B3C B9C 1.766(14)
B3C B8C 1.778(12)
B4C B9C 1.774(14)
B4C B10C 1.797(12)
B4C B5C 1.806(14)
B5C B11C 1.789(12)
B5C B6C 1.789(14)
B5C B10C 1.800(14)
B6C B7C 1.760(13)
B6C B11C 1.760(13)
B7C B12C 1.769(13)
B7C B11C 1.779(13)
B7C B8C 1.797(13)
B7C Cl1C 1.796(9)
B8C Cl2C 1.765(9)
B8C B12C 1.794(13)
B8C B9C 1.827(13)
B9C Cl3C 1.781(11)
B9C B10C 1.785(14)
B9C B12C 1.798(12)
B10C B12C 1.759(12)
B10C B11C 1.796(13)
B10C Cl4C 1.797(10)
B11C Cl5C 1.775(9)
B11C B12C 1.774(13)
B12C Cl6C 1.812(9)
C1D B5D 1.702(12)
C1D B2D 1.706(12)
C1D B6D 1.710(11)
C1D B3D 1.708(12)
C1D B4D 1.711(13)
B2D B8D 1.784(14)
B2D B7D 1.786(12)
B2D B3D 1.796(13)
B2D B6D 1.799(12)
B3D B8D 1.756(14)
B3D B9D 1.772(13)
B3D B4D 1.792(13)
B4D B10D 1.763(11)
B4D B5D 1.770(13)
B4D B9D 1.770(13)
B5D B10D 1.763(14)
B5D B11D 1.773(14)
B5D B6D 1.785(13)
B6D B11D 1.763(13)
B6D B7D 1.774(13)
B7D B11D 1.766(13)
B7D B12D 1.769(13)
B7D B8D 1.784(12)
B7D Cl1D 1.812(9)
B8D B12D 1.769(12)
B8D B9D 1.780(13)
B8D Cl2D 1.811(10)
B9D B10D 1.770(12)
B9D B12D 1.774(11)
B9D Cl3D 1.796(9)
B10D B11D 1.750(12)
B10D B12D 1.786(13)
B10D Cl4D 1.798(9)
B11D B12D 1.766(13)
B11D Cl5D 1.826(8)
B12D Cl6D 1.799(9)
C1" C2" 1.483(12)
C2" O3" 1.479(11)
O3" C4" 1.464(10)
C4" C5" 1.463(12)
C1# C2# 1.526(12)
C2# O3# 1.440(10)
O3# C4# 1.494(9)
C4# C5# 1.474(11)
C1' C2' 1.498(13)
C2' O3' 1.472(11)
O3' C4' 1.452(12)
C4' C5' 1.460(15)
C1* C2* 1.543(9)
C2* O3* 1.438(9)
O3* C4* 1.433(8)
C4* C5* 1.553(9)
C1*D C2*D 1.544(10)
C2*D O3*D 1.439(10)
O3*D C4*D 1.432(10)
C4*D C5*D 1.540(10)

loop_
_geom_hbond_atom_site_label_D
_geom_hbond_atom_site_label_H
_geom_hbond_atom_site_label_A
_geom_hbond_distance_DH
_geom_hbond_distance_HA
_geom_hbond_distance_DA
_geom_hbond_angle_DHA
_geom_hbond_site_symmetry_A
O3" H3" O1W 0.65(7) 1.81(8) 2.448(9) 166(11) .
O3# H3# O2W 0.85(8) 1.63(8) 2.469(9) 167(9) .
O3' H3' O3W 0.81(7) 1.65(7) 2.441(8) 163(8) .
O3* H3* O4W 1.20(12) 1.25(12) 2.404(16) 157(9) .
O1W H1W1 Cl3B 0.847(10) 2.87(7) 3.304(6) 114(6) 2_655
O1W H2W1 Cl5B 0.848(10) 2.50(2) 3.323(6) 163(7) .
O2W H1W2 Cl6A 0.847(10) 2.67(3) 3.479(7) 160(7) 3_675
O2W H2W2 Cl5A 0.846(10) 2.71(6) 3.280(5) 126(5) .
O2W H2W2 Cl4A 0.846(10) 2.72(4) 3.454(7) 145(6) .
O3W H1W3 Cl4C 0.848(10) 2.50(2) 3.312(6) 161(5) .
O3W H2W3 Cl3C 0.846(10) 2.60(5) 3.292(6) 140(6) 3_656
O3W H2W3 Cl4C 0.846(10) 2.69(6) 3.319(6) 133(7) 3_656
O4W H1W4 Cl5D 0.846(10) 2.48(3) 3.235(7) 150(7) 2_545
O4W H2W4 Cl6D 0.849(10) 2.63(7) 3.252(8) 132(8) .
